data_1008576
loop_
_publ_author_name
'Nunez, P'
'Tressaud, A'
'Hahn, F'
'Massa, W'
'Babel, D'
'Boireau, A'
'Soubeyroux, J L'

_publ_section_title
;
A new 1D-antiferromagnet: crystal and magnetic structures of
TlMnF~4~.H~2~O
;
_journal_coden_ASTM PSSABA
_journal_name_full
;
Physica Status Solidi, Sectio A: Applied Research
;
_journal_page_first 505
_journal_page_last 517
_journal_paper_doi 10.1002/pssa.2211270227
_journal_volume 127
_journal_year 1991
_chemical_formula_structural 'Rb (Mn F4) (H2 O)'
_chemical_formula_sum 'F4 H2 Mn O Rb'
_chemical_name_systematic 'Rubidium tetrafluoromanganate(III) hydrate'
_space_group_IT_number 15
_symmetry_cell_setting monoclinic
_symmetry_Int_Tables_number 15
_symmetry_space_group_name_Hall '-C 2yc'
_symmetry_space_group_name_H-M 'C 1 2/c 1'
_cell_angle_alpha 90
_cell_angle_beta 103.97(1)
_cell_angle_gamma 90
_cell_formula_units_Z 8
_cell_length_a 13.838(7)
_cell_length_b 6.429(5)
_cell_length_c 10.486(1)
_cell_volume 905.3
_refine_ls_R_factor_all 0.05
_cod_original_formula_sum 'H2 F4 Mn O Rb'
_cod_database_code 1008576

loop_
_symmetry_equiv_pos_as_xyz
x,y,z
-x,y,1/2-z
-x,-y,-z
x,-y,1/2+z
1/2+x,1/2+y,z
1/2-x,1/2+y,1/2-z
1/2-x,1/2-y,-z
1/2+x,1/2-y,1/2+z

loop_
_atom_site_label
_atom_site_type_symbol
_atom_site_symmetry_multiplicity
_atom_site_Wyckoff_symbol
_atom_site_fract_x
_atom_site_fract_y
_atom_site_fract_z
_atom_site_occupancy
_atom_site_attached_hydrogens
_atom_site_calc_flag
Rb1 Rb1+ 8 f 0.075(3) 0.753(3) 0.440(9) 1. 0 d
Mn1 Mn3+ 4 d 0.25 0.25 0.5 1. 0 d
Mn2 Mn3+ 4 e 0. 0.219(5) 0.25 1. 0 d
F1 F1- 8 f 0.108(9) 0.252(2) 0.448(7) 1. 0 d
F2 F1- 8 f 0.256(4) -0.021(3) 0.465(8) 1. 0 d
F3 F1- 8 f 0.078(8) 0.039(3) 0.199(7) 1. 0 d
F4 F1- 8 f 0.069(1) 0.464(2) 0.191(8) 1. 0 d
O1 O2- 8 f 0.261(9) 0.323(8) 0.293(1) 1. 2 d
H1 H1+ 8 f 0.318(3) 0.413(1) 0.302(7) 1. 0 d
H2 H1+ 8 f 0.218(2) 0.392(9) 0.253(8) 1. 0 d

loop_
_atom_type_symbol
_atom_type_oxidation_number
Rb1+ 1.000
Mn3+ 3.000
F1- -1.000
O2- -2.000
H1+ 1.000
